data_4024828
loop_
_publ_author_name
'Na Fu'
'Jeffrey M. Baumes'
'Easwaran Arunkumar'
'Bruce C. Noll'
'Bradley D. Smith'

_publ_section_title
;
Squaraine Rotaxanes with Boat Conformation Macrocycles
;
_journal_name_full 'Journal of Organic Chemistry'
_journal_page_first 6462
_journal_page_last 6468
_journal_paper_doi 10.1021/jo901298n
_journal_volume 74
_journal_year 2009
_chemical_compound_source synthesis
_chemical_formula_moiety 'C38 H32 N2 O2, C32 H28 N4 O4'
_chemical_formula_sum 'C70 H60 N6 O6'
_chemical_formula_weight 1081.24
_chemical_name_common rotaxane500nm
_space_group_IT_number 2
_symmetry_cell_setting triclinic
_symmetry_Int_Tables_number 2
_symmetry_space_group_name_Hall '-P 1'
_symmetry_space_group_name_H-M 'P -1'
_atom_sites_solution_hydrogens geom
_atom_sites_solution_primary direct
_atom_sites_solution_secondary difmap
_audit_creation_method SHELXL-97
_cell_angle_alpha 104.095(2)
_cell_angle_beta 100.631(2)
_cell_angle_gamma 103.265(2)
_cell_formula_units_Z 2
_cell_length_a 10.5354(4)
_cell_length_b 15.9438(6)
_cell_length_c 18.2433(7)
_cell_measurement_reflns_used 9953
_cell_measurement_temperature 100(2)
_cell_measurement_theta_max 26.608
_cell_measurement_theta_min 2.367
_cell_volume 2797.50(18)
_computing_cell_refinement 'APEX2/SAINT (Bruker, 2007)'
_computing_data_collection 'APEX2 (Bruker, 2007)'
_computing_data_reduction 'SAINT/XPREP (Bruker, 2007; Sheldrick, 2008)'
_computing_molecular_graphics 'XP (Sheldrick, 2008)'
_computing_publication_material 'XCIF (Sheldrick, 2008)/enCIFer (CCDC, 2005)'
_computing_structure_refinement 'XL (Sheldrick, 2008)'
_computing_structure_solution 'XS (Sheldrick, 2008)'
_diffrn_ambient_temperature 100(2)
_diffrn_detector_area_resol_mean 8.33
_diffrn_measured_fraction_theta_full 0.982
_diffrn_measured_fraction_theta_max 0.982
_diffrn_measurement_device_type 'Bruker D8-Apex II CCD diffractometer'
_diffrn_measurement_method '\f and \w scans'
_diffrn_radiation_monochromator graphite
_diffrn_radiation_probe x-ray
_diffrn_radiation_type MoK\a
_diffrn_radiation_wavelength 0.71073
_diffrn_reflns_av_R_equivalents 0.0544
_diffrn_reflns_av_sigmaI/netI 0.0325
_diffrn_reflns_limit_h_max 13
_diffrn_reflns_limit_h_min -13
_diffrn_reflns_limit_k_max 19
_diffrn_reflns_limit_k_min -20
_diffrn_reflns_limit_l_max 22
_diffrn_reflns_limit_l_min 0
_diffrn_reflns_number 87679
_diffrn_reflns_theta_full 26.89
_diffrn_reflns_theta_max 26.89
_diffrn_reflns_theta_min 1.38
_diffrn_source 'fine-focus sealed tube'
_diffrn_source_type 'SIEMENS KFF MO2 K90'
_exptl_absorpt_coefficient_mu 0.083
_exptl_absorpt_correction_T_max 0.99
_exptl_absorpt_correction_T_min 0.96
_exptl_absorpt_correction_type multi-scan
_exptl_absorpt_process_details 'Sheldrick,G.M. (2008) TWINABS. University of G\"ottingen, Germany.'
_exptl_crystal_colour yellow
_exptl_crystal_density_diffrn 1.284
_exptl_crystal_density_method 'not measured'
_exptl_crystal_description plate
_exptl_crystal_F_000 1140
_exptl_crystal_recrystallization_method 'hexanes vaper difussion into chloroform'
_exptl_crystal_size_max 0.48
_exptl_crystal_size_mid 0.19
_exptl_crystal_size_min 0.09
_refine_diff_density_max 0.462
_refine_diff_density_min -0.289
_refine_diff_density_rms 0.047
_refine_ls_extinction_method none
_refine_ls_goodness_of_fit_ref 1.059
_refine_ls_hydrogen_treatment constr
_refine_ls_matrix_type full
_refine_ls_number_parameters 740
_refine_ls_number_reflns 11876
_refine_ls_number_restraints 0
_refine_ls_restrained_S_all 1.059
_refine_ls_R_factor_all 0.0624
_refine_ls_R_factor_gt 0.0464
_refine_ls_shift/su_max 0.001
_refine_ls_shift/su_mean 0.000
_refine_ls_structure_factor_coef Fsqd
_refine_ls_weighting_details 'calc w=1/[\s^2^(Fo^2^)+(0.0474P)^2^+1.1937P] where P=(Fo^2^+2Fc^2^)/3'
_refine_ls_weighting_scheme calc
_refine_ls_wR_factor_gt 0.1123
_refine_ls_wR_factor_ref 0.1220
_reflns_number_gt 9582
_reflns_number_total 11876
_reflns_threshold_expression >2sigma(I)
_cod_data_source_file jo901298n_si_005.cif
_cod_data_source_block nfu01_1t5
_cod_database_code 4024828

loop_
_symmetry_equiv_pos_as_xyz
'x, y, z'
'-x, -y, -z'

loop_
_atom_site_label
_atom_site_type_symbol
_atom_site_fract_x
_atom_site_fract_y
_atom_site_fract_z
_atom_site_U_iso_or_equiv
_atom_site_adp_type
_atom_site_occupancy
_atom_site_symmetry_multiplicity
_atom_site_calc_flag
_atom_site_refinement_flags
_atom_site_disorder_assembly
_atom_site_disorder_group
N1 N 0.82849(15) 0.47366(10) 0.14132(9) 0.0274(3) Uani 1 1 d . . .
H1A H 0.8760 0.5242 0.1364 0.033 Uiso 1 1 calc R . .
N2 N 0.89172(15) 0.82557(9) 0.47070(8) 0.0241(3) Uani 1 1 d . . .
H2A H 0.9263 0.8464 0.4361 0.029 Uiso 1 1 calc R . .
N3 N 1.22979(16) 1.01712(10) 0.38335(9) 0.0273(3) Uani 1 1 d . . .
H3A H 1.1545 0.9750 0.3767 0.033 Uiso 1 1 calc R . .
N4 N 1.20093(15) 0.65991(10) 0.06754(9) 0.0256(3) Uani 1 1 d . . .
H4A H 1.1207 0.6473 0.0768 0.031 Uiso 1 1 calc R . .
O1 O 0.81928(15) 0.32847(8) 0.13463(8) 0.0338(3) Uani 1 1 d . . .
O2 O 0.92699(14) 0.83217(9) 0.59904(8) 0.0346(3) Uani 1 1 d . . .
O3 O 1.42466(13) 1.10856(9) 0.46960(8) 0.0335(3) Uani 1 1 d . . .
O4 O 1.37990(14) 0.60825(10) 0.05025(9) 0.0414(4) Uani 1 1 d . . .
C1 C 0.87882(18) 0.40217(11) 0.13011(10) 0.0248(4) Uani 1 1 d . . .
C2 C 0.70004(19) 0.47197(13) 0.16103(12) 0.0328(4) Uani 1 1 d . . .
H2B H 0.6626 0.4137 0.1703 0.039 Uiso 1 1 calc R . .
H2C H 0.6353 0.4768 0.1166 0.039 Uiso 1 1 calc R . .
C3 C 0.71715(17) 0.54894(11) 0.23335(11) 0.0249(4) Uani 1 1 d . . .
C4 C 0.64328(18) 0.61064(12) 0.23185(11) 0.0247(4) Uani 1 1 d . . .
H4B H 0.5826 0.6059 0.1845 0.030 Uiso 1 1 calc R . .
C5 C 0.65788(18) 0.67955(11) 0.29953(11) 0.0246(4) Uani 1 1 d . . .
H5A H 0.6068 0.7213 0.2975 0.029 Uiso 1 1 calc R . .
C6 C 0.74523(17) 0.68836(11) 0.36951(10) 0.0237(4) Uani 1 1 d . . .
C7 C 0.82089(19) 0.62693(12) 0.37048(11) 0.0294(4) Uani 1 1 d . . .
H7A H 0.8826 0.6323 0.4176 0.035 Uiso 1 1 calc R . .
C8 C 0.80676(19) 0.55838(12) 0.30344(12) 0.0310(4) Uani 1 1 d . . .
H8A H 0.8589 0.5172 0.3053 0.037 Uiso 1 1 calc R . .
C9 C 0.75720(19) 0.76141(12) 0.44373(11) 0.0298(4) Uani 1 1 d . . .
H9A H 0.6891 0.7937 0.4336 0.036 Uiso 1 1 calc R . .
H9B H 0.7390 0.7334 0.4849 0.036 Uiso 1 1 calc R . .
C10 C 0.96655(19) 0.85497(11) 0.54568(10) 0.0245(4) Uani 1 1 d . . .
C11 C 1.10643(18) 0.91574(11) 0.55931(10) 0.0224(4) Uani 1 1 d . . .
C12 C 1.14058(17) 0.96223(11) 0.50726(10) 0.0203(3) Uani 1 1 d . . .
H12A H 1.0720 0.9612 0.4649 0.024 Uiso 1 1 calc R . .
C13 C 1.27382(17) 1.01039(11) 0.51596(10) 0.0226(4) Uani 1 1 d . . .
C14 C 1.37160(19) 1.01597(13) 0.58082(11) 0.0309(4) Uani 1 1 d . . .
H14A H 1.4623 1.0500 0.5885 0.037 Uiso 1 1 calc R . .
C15 C 1.3377(2) 0.97228(15) 0.63445(11) 0.0362(5) Uani 1 1 d . . .
H15A H 1.4052 0.9771 0.6789 0.043 Uiso 1 1 calc R . .
C16 C 1.2062(2) 0.92163(13) 0.62381(11) 0.0300(4) Uani 1 1 d . . .
H16A H 1.1840 0.8910 0.6604 0.036 Uiso 1 1 calc R . .
C17 C 1.31583(18) 1.05098(11) 0.45493(10) 0.0242(4) Uani 1 1 d . . .
C18 C 1.2543(2) 1.04621(12) 0.31657(11) 0.0305(4) Uani 1 1 d . . .
H18A H 1.3433 1.0921 0.3322 0.037 Uiso 1 1 calc R . .
H18B H 1.1848 1.0748 0.2995 0.037 Uiso 1 1 calc R . .
C19 C 1.25162(17) 0.96780(11) 0.24873(10) 0.0236(4) Uani 1 1 d . . .
C20 C 1.18988(19) 0.96010(12) 0.17238(11) 0.0277(4) Uani 1 1 d . . .
H20A H 1.1465 1.0037 0.1623 0.033 Uiso 1 1 calc R . .
C21 C 1.19068(19) 0.88937(12) 0.11040(11) 0.0280(4) Uani 1 1 d . . .
H21A H 1.1486 0.8856 0.0585 0.034 Uiso 1 1 calc R . .
C22 C 1.25226(17) 0.82426(12) 0.12347(10) 0.0242(4) Uani 1 1 d . . .
C23 C 1.31236(18) 0.83127(12) 0.20018(11) 0.0262(4) Uani 1 1 d . . .
H23A H 1.3542 0.7870 0.2104 0.031 Uiso 1 1 calc R . .
C24 C 1.31206(17) 0.90170(12) 0.26177(10) 0.0249(4) Uani 1 1 d . . .
H24A H 1.3536 0.9051 0.3137 0.030 Uiso 1 1 calc R . .
C25 C 1.2542(2) 0.74756(12) 0.05645(11) 0.0321(4) Uani 1 1 d . . .
H25A H 1.1996 0.7502 0.0071 0.039 Uiso 1 1 calc R . .
H25B H 1.3479 0.7546 0.0518 0.039 Uiso 1 1 calc R . .
C26 C 1.26809(18) 0.59714(12) 0.06439(10) 0.0269(4) Uani 1 1 d . . .
C27 C 1.20195(17) 0.51254(12) 0.08160(10) 0.0239(4) Uani 1 1 d . . .
C28 C 1.07014(17) 0.49269(11) 0.08937(9) 0.0214(3) Uani 1 1 d . . .
H28A H 1.0158 0.5300 0.0774 0.026 Uiso 1 1 calc R . .
C29 C 1.01623(18) 0.41974(11) 0.11414(10) 0.0234(4) Uani 1 1 d . . .
C30 C 1.0938(2) 0.36217(12) 0.12746(11) 0.0295(4) Uani 1 1 d . . .
H30A H 1.0579 0.3114 0.1437 0.035 Uiso 1 1 calc R . .
C31 C 1.2233(2) 0.37919(14) 0.11702(11) 0.0339(5) Uani 1 1 d . . .
H31A H 1.2751 0.3391 0.1250 0.041 Uiso 1 1 calc R . .
C32 C 1.27782(19) 0.45398(13) 0.09504(11) 0.0297(4) Uani 1 1 d . . .
H32A H 1.3673 0.4656 0.0891 0.036 Uiso 1 1 calc R . .
N5 N 0.75927(13) 0.79040(9) 0.15226(8) 0.0185(3) Uani 1 1 d . . .
N6 N 1.38458(14) 0.63922(10) 0.45537(8) 0.0233(3) Uani 1 1 d . . .
O5 O 0.94497(12) 0.65527(8) 0.11876(7) 0.0220(3) Uani 1 1 d . . .
O6 O 0.95487(12) 0.88058(8) 0.33023(7) 0.0218(3) Uani 1 1 d . . .
C33 C 0.94763(16) 0.71546(10) 0.17739(9) 0.0176(3) Uani 1 1 d . . .
C34 C 0.86738(16) 0.77930(10) 0.19231(9) 0.0170(3) Uani 1 1 d . . .
C35 C 0.95139(16) 0.81773(10) 0.27364(9) 0.0175(3) Uani 1 1 d . . .
C36 C 1.02336(16) 0.75070(10) 0.25834(9) 0.0177(3) Uani 1 1 d . . .
C37 C 1.12068(16) 0.72471(11) 0.30637(9) 0.0182(3) Uani 1 1 d . . .
C38 C 1.16910(17) 0.77081(11) 0.38663(10) 0.0232(4) Uani 1 1 d . . .
H38A H 1.1396 0.8214 0.4077 0.028 Uiso 1 1 calc R . .
C39 C 1.25774(18) 0.74503(11) 0.43556(10) 0.0243(4) Uani 1 1 d . . .
H39A H 1.2893 0.7782 0.4895 0.029 Uiso 1 1 calc R . .
C40 C 1.30238(16) 0.66938(11) 0.40624(10) 0.0216(3) Uani 1 1 d . . .
C41 C 1.25812(17) 0.62460(11) 0.32486(10) 0.0219(3) Uani 1 1 d . . .
H41A H 1.2900 0.5754 0.3032 0.026 Uiso 1 1 calc R . .
C42 C 1.16946(17) 0.65162(11) 0.27683(10) 0.0210(3) Uani 1 1 d . . .
H42A H 1.1405 0.6203 0.2225 0.025 Uiso 1 1 calc R . .
C43 C 1.42780(17) 0.68649(12) 0.53935(10) 0.0252(4) Uani 1 1 d . . .
H43A H 1.4694 0.7513 0.5469 0.030 Uiso 1 1 calc R . .
H43B H 1.4984 0.6629 0.5638 0.030 Uiso 1 1 calc R . .
C44 C 1.31697(18) 0.67819(12) 0.58195(10) 0.0250(4) Uani 1 1 d . . .
C45 C 1.1877(2) 0.61991(13) 0.54869(12) 0.0345(4) Uani 1 1 d . . .
H45A H 1.1647 0.5837 0.4957 0.041 Uiso 1 1 calc R . .
C46 C 1.0915(2) 0.61353(16) 0.59127(14) 0.0436(5) Uani 1 1 d . . .
H46A H 1.0033 0.5738 0.5672 0.052 Uiso 1 1 calc R . .
C47 C 1.1235(2) 0.66482(18) 0.66875(14) 0.0460(6) Uani 1 1 d . . .
H47A H 1.0584 0.6593 0.6984 0.055 Uiso 1 1 calc R . .
C48 C 1.2497(2) 0.72354(19) 0.70220(12) 0.0506(7) Uani 1 1 d . . .
H48A H 1.2720 0.7596 0.7552 0.061 Uiso 1 1 calc R . .
C49 C 1.3460(2) 0.73088(16) 0.65915(12) 0.0395(5) Uani 1 1 d . . .
H49A H 1.4329 0.7726 0.6830 0.047 Uiso 1 1 calc R . .
C50 C 1.46407(17) 0.58297(12) 0.42252(11) 0.0241(4) Uani 1 1 d . . .
H50A H 1.5427 0.5891 0.4648 0.029 Uiso 1 1 calc R . .
H50B H 1.4993 0.6072 0.3829 0.029 Uiso 1 1 calc R . .
C51 C 1.39186(17) 0.48360(12) 0.38504(10) 0.0243(4) Uani 1 1 d . . .
C52 C 1.28825(19) 0.43854(13) 0.41070(14) 0.0356(5) Uani 1 1 d . . .
H52A H 1.2597 0.4706 0.4526 0.043 Uiso 1 1 calc R . .
C53 C 1.2262(2) 0.34731(15) 0.37581(19) 0.0567(8) Uani 1 1 d . . .
H53A H 1.1550 0.3170 0.3936 0.068 Uiso 1 1 calc R . .
C54 C 1.2675(3) 0.30001(16) 0.31506(18) 0.0654(9) Uani 1 1 d . . .
H54A H 1.2247 0.2373 0.2910 0.078 Uiso 1 1 calc R . .
C55 C 1.3710(3) 0.34408(17) 0.28941(13) 0.0600(8) Uani 1 1 d . . .
H55A H 1.3998 0.3115 0.2478 0.072 Uiso 1 1 calc R . .
C56 C 1.4335(2) 0.43588(15) 0.32412(12) 0.0397(5) Uani 1 1 d . . .
H56A H 1.5047 0.4660 0.3062 0.048 Uiso 1 1 calc R . .
C57 C 0.69072(17) 0.72767(11) 0.07309(10) 0.0223(4) Uani 1 1 d . . .
H57A H 0.5996 0.6937 0.0733 0.027 Uiso 1 1 calc R . .
H57B H 0.7418 0.6836 0.0599 0.027 Uiso 1 1 calc R . .
C58 C 0.67778(17) 0.77470(11) 0.01066(9) 0.0198(3) Uani 1 1 d . . .
C59 C 0.55294(17) 0.75354(11) -0.04207(10) 0.0215(3) Uani 1 1 d . . .
H59A H 0.4770 0.7117 -0.0373 0.026 Uiso 1 1 calc R . .
C60 C 0.5394(2) 0.79351(13) -0.10160(11) 0.0304(4) Uani 1 1 d . . .
H60A H 0.4544 0.7786 -0.1378 0.036 Uiso 1 1 calc R . .
C61 C 0.6492(2) 0.85466(14) -0.10819(11) 0.0369(5) Uani 1 1 d . . .
H61A H 0.6394 0.8825 -0.1485 0.044 Uiso 1 1 calc R . .
C62 C 0.7743(2) 0.87581(14) -0.05599(12) 0.0350(5) Uani 1 1 d . . .
H62A H 0.8500 0.9178 -0.0608 0.042 Uiso 1 1 calc R . .
C63 C 0.78834(18) 0.83560(12) 0.00287(11) 0.0264(4) Uani 1 1 d . . .
H63A H 0.8740 0.8497 0.0382 0.032 Uiso 1 1 calc R . .
C64 C 0.69508(17) 0.85799(12) 0.18848(10) 0.0236(4) Uani 1 1 d . . .
H64A H 0.7246 0.8727 0.2460 0.028 Uiso 1 1 calc R . .
H64B H 0.5960 0.8309 0.1726 0.028 Uiso 1 1 calc R . .
C65 C 0.72855(18) 0.94429(12) 0.16617(10) 0.0235(4) Uani 1 1 d . . .
C66 C 0.6308(2) 0.96594(13) 0.11732(11) 0.0308(4) Uani 1 1 d . . .
H66A H 0.5418 0.9262 0.0978 0.037 Uiso 1 1 calc R . .
C67 C 0.6633(2) 1.04528(13) 0.09724(12) 0.0379(5) Uani 1 1 d . . .
H67A H 0.5968 1.0591 0.0632 0.046 Uiso 1 1 calc R . .
C68 C 0.7917(2) 1.10430(13) 0.12645(12) 0.0385(5) Uani 1 1 d . . .
H68A H 0.8135 1.1587 0.1128 0.046 Uiso 1 1 calc R . .
C69 C 0.8889(2) 1.08372(13) 0.17600(13) 0.0374(5) Uani 1 1 d . . .
H69A H 0.9773 1.1242 0.1964 0.045 Uiso 1 1 calc R . .
C70 C 0.85703(19) 1.00423(12) 0.19571(11) 0.0298(4) Uani 1 1 d . . .
H70A H 0.9238 0.9907 0.2298 0.036 Uiso 1 1 calc R . .

loop_
_atom_site_aniso_label
_atom_site_aniso_U_11
_atom_site_aniso_U_22
_atom_site_aniso_U_33
_atom_site_aniso_U_23
_atom_site_aniso_U_13
_atom_site_aniso_U_12
N1 0.0247(8) 0.0186(7) 0.0363(9) 0.0021(6) 0.0149(7) 0.0019(6)
N2 0.0257(8) 0.0220(7) 0.0219(7) 0.0046(6) 0.0099(6) 0.0005(6)
N3 0.0315(8) 0.0222(7) 0.0226(8) 0.0046(6) 0.0089(6) -0.0021(6)
N4 0.0246(8) 0.0243(8) 0.0261(8) 0.0050(6) 0.0116(6) 0.0024(6)
O1 0.0483(8) 0.0206(6) 0.0327(7) 0.0070(5) 0.0184(6) 0.0045(6)
O2 0.0427(8) 0.0340(7) 0.0258(7) 0.0105(6) 0.0146(6) 0.0020(6)
O3 0.0270(7) 0.0288(7) 0.0371(8) 0.0039(6) 0.0103(6) -0.0017(6)
O4 0.0259(7) 0.0449(9) 0.0563(10) 0.0139(7) 0.0210(7) 0.0088(6)
C1 0.0322(9) 0.0191(8) 0.0187(8) 0.0005(7) 0.0075(7) 0.0039(7)
C2 0.0255(9) 0.0259(9) 0.0379(11) -0.0032(8) 0.0133(8) -0.0005(7)
C3 0.0214(8) 0.0182(8) 0.0310(10) 0.0024(7) 0.0119(7) -0.0014(7)
C4 0.0222(8) 0.0238(9) 0.0260(9) 0.0082(7) 0.0084(7) 0.0003(7)
C5 0.0250(9) 0.0196(8) 0.0311(10) 0.0094(7) 0.0121(7) 0.0041(7)
C6 0.0208(8) 0.0197(8) 0.0275(9) 0.0042(7) 0.0111(7) -0.0009(7)
C7 0.0251(9) 0.0284(9) 0.0302(10) 0.0065(8) 0.0036(8) 0.0044(7)
C8 0.0256(9) 0.0227(9) 0.0420(11) 0.0049(8) 0.0085(8) 0.0069(7)
C9 0.0256(9) 0.0270(9) 0.0302(10) 0.0003(8) 0.0111(8) 0.0007(7)
C10 0.0319(10) 0.0191(8) 0.0235(9) 0.0053(7) 0.0106(7) 0.0076(7)
C11 0.0272(9) 0.0201(8) 0.0189(8) 0.0019(6) 0.0075(7) 0.0078(7)
C12 0.0230(8) 0.0170(8) 0.0176(8) 0.0005(6) 0.0035(6) 0.0058(6)
C13 0.0254(9) 0.0181(8) 0.0203(8) -0.0009(6) 0.0055(7) 0.0059(7)
C14 0.0226(9) 0.0352(10) 0.0272(10) 0.0024(8) 0.0017(7) 0.0045(8)
C15 0.0307(10) 0.0494(12) 0.0236(10) 0.0075(9) -0.0008(8) 0.0120(9)
C16 0.0379(11) 0.0329(10) 0.0206(9) 0.0091(8) 0.0073(8) 0.0117(8)
C17 0.0258(9) 0.0178(8) 0.0263(9) 0.0006(7) 0.0093(7) 0.0051(7)
C18 0.0417(11) 0.0215(9) 0.0270(10) 0.0076(7) 0.0139(8) 0.0019(8)
C19 0.0238(9) 0.0194(8) 0.0250(9) 0.0071(7) 0.0091(7) -0.0017(7)
C20 0.0340(10) 0.0277(9) 0.0272(9) 0.0155(8) 0.0115(8) 0.0089(8)
C21 0.0306(10) 0.0323(10) 0.0202(9) 0.0112(7) 0.0064(7) 0.0036(8)
C22 0.0226(9) 0.0243(9) 0.0231(9) 0.0063(7) 0.0098(7) -0.0009(7)
C23 0.0231(9) 0.0279(9) 0.0286(9) 0.0098(7) 0.0080(7) 0.0065(7)
C24 0.0196(8) 0.0298(9) 0.0214(9) 0.0089(7) 0.0020(7) 0.0008(7)
C25 0.0407(11) 0.0269(9) 0.0278(10) 0.0069(8) 0.0177(9) 0.0022(8)
C26 0.0222(9) 0.0308(10) 0.0223(9) 0.0015(7) 0.0051(7) 0.0043(7)
C27 0.0231(9) 0.0274(9) 0.0176(8) 0.0011(7) 0.0030(7) 0.0082(7)
C28 0.0234(8) 0.0206(8) 0.0181(8) 0.0016(6) 0.0033(7) 0.0083(7)
C29 0.0306(9) 0.0202(8) 0.0170(8) 0.0007(6) 0.0058(7) 0.0080(7)
C30 0.0417(11) 0.0245(9) 0.0236(9) 0.0062(7) 0.0069(8) 0.0142(8)
C31 0.0419(11) 0.0365(11) 0.0262(10) 0.0057(8) 0.0035(8) 0.0248(9)
C32 0.0248(9) 0.0374(10) 0.0250(9) 0.0018(8) 0.0044(7) 0.0148(8)
N5 0.0182(7) 0.0188(7) 0.0195(7) 0.0083(5) 0.0035(5) 0.0056(5)
N6 0.0211(7) 0.0272(8) 0.0222(7) 0.0093(6) 0.0020(6) 0.0090(6)
O5 0.0247(6) 0.0206(6) 0.0191(6) 0.0032(5) 0.0041(5) 0.0077(5)
O6 0.0256(6) 0.0197(6) 0.0182(6) 0.0035(5) 0.0034(5) 0.0071(5)
C33 0.0170(8) 0.0168(7) 0.0192(8) 0.0079(6) 0.0039(6) 0.0029(6)
C34 0.0179(8) 0.0159(7) 0.0178(8) 0.0076(6) 0.0055(6) 0.0025(6)
C35 0.0171(8) 0.0174(8) 0.0179(8) 0.0073(6) 0.0039(6) 0.0030(6)
C36 0.0170(8) 0.0167(7) 0.0184(8) 0.0056(6) 0.0046(6) 0.0026(6)
C37 0.0166(8) 0.0182(8) 0.0186(8) 0.0067(6) 0.0025(6) 0.0032(6)
C38 0.0264(9) 0.0185(8) 0.0232(9) 0.0040(7) 0.0029(7) 0.0089(7)
C39 0.0281(9) 0.0227(8) 0.0178(8) 0.0019(7) -0.0008(7) 0.0086(7)
C40 0.0191(8) 0.0232(8) 0.0219(8) 0.0085(7) 0.0023(7) 0.0055(7)
C41 0.0243(9) 0.0217(8) 0.0213(8) 0.0060(7) 0.0065(7) 0.0097(7)
C42 0.0233(8) 0.0221(8) 0.0161(8) 0.0040(6) 0.0037(7) 0.0064(7)
C43 0.0219(8) 0.0282(9) 0.0216(9) 0.0091(7) -0.0023(7) 0.0042(7)
C44 0.0277(9) 0.0266(9) 0.0235(9) 0.0107(7) 0.0020(7) 0.0131(7)
C45 0.0311(10) 0.0324(10) 0.0361(11) 0.0016(8) 0.0111(9) 0.0088(8)
C46 0.0348(11) 0.0445(12) 0.0547(14) 0.0120(11) 0.0209(10) 0.0127(10)
C47 0.0450(13) 0.0738(16) 0.0412(12) 0.0284(12) 0.0228(11) 0.0376(12)
C48 0.0521(14) 0.0850(18) 0.0205(10) 0.0080(11) 0.0042(10) 0.0429(14)
C49 0.0344(11) 0.0538(13) 0.0263(10) 0.0049(9) -0.0023(8) 0.0206(10)
C50 0.0164(8) 0.0293(9) 0.0320(10) 0.0165(8) 0.0069(7) 0.0086(7)
C51 0.0217(8) 0.0282(9) 0.0264(9) 0.0141(7) 0.0017(7) 0.0111(7)
C52 0.0229(9) 0.0315(10) 0.0601(14) 0.0251(10) 0.0088(9) 0.0116(8)
C53 0.0274(11) 0.0310(12) 0.108(2) 0.0360(14) -0.0066(12) 0.0045(9)
C54 0.0679(18) 0.0238(11) 0.0766(19) 0.0093(12) -0.0379(15) 0.0109(12)
C55 0.103(2) 0.0447(14) 0.0277(11) 0.0024(10) -0.0118(13) 0.0444(16)
C56 0.0593(14) 0.0440(12) 0.0276(10) 0.0177(9) 0.0119(10) 0.0296(11)
C57 0.0196(8) 0.0203(8) 0.0222(9) 0.0061(7) -0.0009(7) 0.0019(6)
C58 0.0211(8) 0.0205(8) 0.0176(8) 0.0041(6) 0.0040(6) 0.0084(6)
C59 0.0214(8) 0.0220(8) 0.0186(8) 0.0017(6) 0.0036(7) 0.0077(7)
C60 0.0345(10) 0.0308(10) 0.0222(9) 0.0054(8) -0.0017(8) 0.0124(8)
C61 0.0532(13) 0.0347(11) 0.0234(10) 0.0159(8) 0.0036(9) 0.0110(9)
C62 0.0411(11) 0.0322(10) 0.0298(10) 0.0135(8) 0.0101(9) 0.0014(9)
C63 0.0228(9) 0.0276(9) 0.0252(9) 0.0078(7) 0.0019(7) 0.0038(7)
C64 0.0212(8) 0.0272(9) 0.0270(9) 0.0106(7) 0.0083(7) 0.0113(7)
C65 0.0278(9) 0.0232(8) 0.0219(9) 0.0064(7) 0.0071(7) 0.0114(7)
C66 0.0338(10) 0.0262(9) 0.0296(10) 0.0046(8) 0.0002(8) 0.0134(8)
C67 0.0565(13) 0.0283(10) 0.0305(10) 0.0090(8) 0.0011(9) 0.0229(10)
C68 0.0639(15) 0.0208(9) 0.0355(11) 0.0100(8) 0.0165(10) 0.0161(9)
C69 0.0401(11) 0.0258(10) 0.0429(12) 0.0083(9) 0.0103(9) 0.0055(8)
C70 0.0298(10) 0.0279(9) 0.0304(10) 0.0084(8) 0.0036(8) 0.0094(8)

loop_
_atom_type_symbol
_atom_type_description
_atom_type_scat_dispersion_real
_atom_type_scat_dispersion_imag
_atom_type_scat_source
C C 0.0033 0.0016 'International Tables Vol C Tables 4.2.6.8 and 6.1.1.4'
H H 0.0000 0.0000 'International Tables Vol C Tables 4.2.6.8 and 6.1.1.4'
N N 0.0061 0.0033 'International Tables Vol C Tables 4.2.6.8 and 6.1.1.4'
O O 0.0106 0.0060 'International Tables Vol C Tables 4.2.6.8 and 6.1.1.4'

loop_
_geom_angle_atom_site_label_1
_geom_angle_atom_site_label_2
_geom_angle_atom_site_label_3
_geom_angle
_geom_angle_site_symmetry_1
_geom_angle_site_symmetry_3
_geom_angle_publ_flag
C1 N1 C2 123.87(16) . . ?
C1 N1 H1A 118.1 . . ?
C2 N1 H1A 118.1 . . ?
C10 N2 C9 124.06(15) . . ?
C10 N2 H2A 118.0 . . ?
C9 N2 H2A 118.0 . . ?
C17 N3 C18 123.60(15) . . ?
C17 N3 H3A 118.2 . . ?
C18 N3 H3A 118.2 . . ?
C26 N4 C25 123.51(16) . . ?
C26 N4 H4A 118.2 . . ?
C25 N4 H4A 118.2 . . ?
O1 C1 N1 122.89(17) . . ?
O1 C1 C29 121.81(16) . . ?
N1 C1 C29 115.27(15) . . ?
N1 C2 C3 111.14(14) . . ?
N1 C2 H2B 109.4 . . ?
C3 C2 H2B 109.4 . . ?
N1 C2 H2C 109.4 . . ?
C3 C2 H2C 109.4 . . ?
H2B C2 H2C 108.0 . . ?
C4 C3 C8 118.51(16) . . ?
C4 C3 C2 121.19(17) . . ?
C8 C3 C2 120.30(17) . . ?
C3 C4 C5 120.31(17) . . ?
C3 C4 H4B 119.8 . . ?
C5 C4 H4B 119.8 . . ?
C6 C5 C4 121.37(16) . . ?
C6 C5 H5A 119.3 . . ?
C4 C5 H5A 119.3 . . ?
C5 C6 C7 118.13(16) . . ?
C5 C6 C9 121.22(16) . . ?
C7 C6 C9 120.64(16) . . ?
C8 C7 C6 120.72(17) . . ?
C8 C7 H7A 119.6 . . ?
C6 C7 H7A 119.6 . . ?
C7 C8 C3 120.96(17) . . ?
C7 C8 H8A 119.5 . . ?
C3 C8 H8A 119.5 . . ?
N2 C9 C6 110.76(15) . . ?
N2 C9 H9A 109.5 . . ?
C6 C9 H9A 109.5 . . ?
N2 C9 H9B 109.5 . . ?
C6 C9 H9B 109.5 . . ?
H9A C9 H9B 108.1 . . ?
O2 C10 N2 123.49(17) . . ?
O2 C10 C11 121.40(16) . . ?
N2 C10 C11 115.07(15) . . ?
C12 C11 C16 119.10(16) . . ?
C12 C11 C10 121.86(15) . . ?
C16 C11 C10 118.95(16) . . ?
C11 C12 C13 121.26(16) . . ?
C11 C12 H12A 119.4 . . ?
C13 C12 H12A 119.4 . . ?
C14 C13 C12 118.71(17) . . ?
C14 C13 C17 119.09(16) . . ?
C12 C13 C17 122.08(15) . . ?
C15 C14 C13 120.37(18) . . ?
C15 C14 H14A 119.8 . . ?
C13 C14 H14A 119.8 . . ?
C14 C15 C16 120.59(18) . . ?
C14 C15 H15A 119.7 . . ?
C16 C15 H15A 119.7 . . ?
C15 C16 C11 119.86(18) . . ?
C15 C16 H16A 120.1 . . ?
C11 C16 H16A 120.1 . . ?
O3 C17 N3 123.04(17) . . ?
O3 C17 C13 121.33(16) . . ?
N3 C17 C13 115.56(15) . . ?
N3 C18 C19 111.81(15) . . ?
N3 C18 H18A 109.3 . . ?
C19 C18 H18A 109.3 . . ?
N3 C18 H18B 109.3 . . ?
C19 C18 H18B 109.3 . . ?
H18A C18 H18B 107.9 . . ?
C20 C19 C24 118.17(16) . . ?
C20 C19 C18 121.16(17) . . ?
C24 C19 C18 120.67(16) . . ?
C19 C20 C21 120.84(17) . . ?
C19 C20 H20A 119.6 . . ?
C21 C20 H20A 119.6 . . ?
C22 C21 C20 120.85(17) . . ?
C22 C21 H21A 119.6 . . ?
C20 C21 H21A 119.6 . . ?
C21 C22 C23 118.26(16) . . ?
C21 C22 C25 121.14(16) . . ?
C23 C22 C25 120.60(17) . . ?
C24 C23 C22 120.94(17) . . ?
C24 C23 H23A 119.5 . . ?
C22 C23 H23A 119.5 . . ?
C23 C24 C19 120.93(16) . . ?
C23 C24 H24A 119.5 . . ?
C19 C24 H24A 119.5 . . ?
N4 C25 C22 111.74(15) . . ?
N4 C25 H25A 109.3 . . ?
C22 C25 H25A 109.3 . . ?
N4 C25 H25B 109.3 . . ?
C22 C25 H25B 109.3 . . ?
H25A C25 H25B 107.9 . . ?
O4 C26 N4 122.67(18) . . ?
O4 C26 C27 120.71(17) . . ?
N4 C26 C27 116.60(16) . . ?
C28 C27 C32 118.41(17) . . ?
C28 C27 C26 122.59(16) . . ?
C32 C27 C26 118.89(16) . . ?
C29 C28 C27 121.64(16) . . ?
C29 C28 H28A 119.2 . . ?
C27 C28 H28A 119.2 . . ?
C28 C29 C30 118.99(17) . . ?
C28 C29 C1 122.43(15) . . ?
C30 C29 C1 118.54(16) . . ?
C31 C30 C29 119.90(18) . . ?
C31 C30 H30A 120.1 . . ?
C29 C30 H30A 120.1 . . ?
C32 C31 C30 120.60(17) . . ?
C32 C31 H31A 119.7 . . ?
C30 C31 H31A 119.7 . . ?
C31 C32 C27 120.36(18) . . ?
C31 C32 H32A 119.8 . . ?
C27 C32 H32A 119.8 . . ?
C34 N5 C57 119.48(14) . . ?
C34 N5 C64 120.91(14) . . ?
C57 N5 C64 119.21(13) . . ?
C40 N6 C50 118.91(14) . . ?
C40 N6 C43 119.71(14) . . ?
C50 N6 C43 118.04(13) . . ?
O5 C33 C36 136.65(15) . . ?
O5 C33 C34 133.55(14) . . ?
C36 C33 C34 89.76(13) . . ?
N5 C34 C33 134.78(15) . . ?
N5 C34 C35 135.70(15) . . ?
C33 C34 C35 89.21(12) . . ?
O6 C35 C36 136.48(15) . . ?
O6 C35 C34 134.09(15) . . ?
C36 C35 C34 89.42(12) . . ?
C37 C36 C33 134.50(15) . . ?
C37 C36 C35 133.80(15) . . ?
C33 C36 C35 91.45(13) . . ?
C38 C37 C42 117.38(14) . . ?
C38 C37 C36 120.26(15) . . ?
C42 C37 C36 122.34(15) . . ?
C39 C38 C37 122.02(16) . . ?
C39 C38 H38A 119.0 . . ?
C37 C38 H38A 119.0 . . ?
C38 C39 C40 120.43(16) . . ?
C38 C39 H39A 119.8 . . ?
C40 C39 H39A 119.8 . . ?
N6 C40 C39 121.13(15) . . ?
N6 C40 C41 120.96(15) . . ?
C39 C40 C41 117.90(15) . . ?
C42 C41 C40 120.68(15) . . ?
C42 C41 H41A 119.7 . . ?
C40 C41 H41A 119.7 . . ?
C41 C42 C37 121.49(15) . . ?
C41 C42 H42A 119.3 . . ?
C37 C42 H42A 119.3 . . ?
N6 C43 C44 115.23(14) . . ?
N6 C43 H43A 108.5 . . ?
C44 C43 H43A 108.5 . . ?
N6 C43 H43B 108.5 . . ?
C44 C43 H43B 108.5 . . ?
H43A C43 H43B 107.5 . . ?
C45 C44 C49 117.59(19) . . ?
C45 C44 C43 123.85(17) . . ?
C49 C44 C43 118.56(17) . . ?
C46 C45 C44 121.2(2) . . ?
C46 C45 H45A 119.4 . . ?
C44 C45 H45A 119.4 . . ?
C47 C46 C45 120.3(2) . . ?
C47 C46 H46A 119.9 . . ?
C45 C46 H46A 119.9 . . ?
C48 C47 C46 119.3(2) . . ?
C48 C47 H47A 120.3 . . ?
C46 C47 H47A 120.3 . . ?
C47 C48 C49 120.4(2) . . ?
C47 C48 H48A 119.8 . . ?
C49 C48 H48A 119.8 . . ?
C44 C49 C48 121.1(2) . . ?
C44 C49 H49A 119.4 . . ?
C48 C49 H49A 119.4 . . ?
N6 C50 C51 116.43(14) . . ?
N6 C50 H50A 108.2 . . ?
C51 C50 H50A 108.2 . . ?
N6 C50 H50B 108.2 . . ?
C51 C50 H50B 108.2 . . ?
H50A C50 H50B 107.3 . . ?
C52 C51 C56 119.25(19) . . ?
C52 C51 C50 122.19(18) . . ?
C56 C51 C50 118.54(18) . . ?
C53 C52 C51 120.5(2) . . ?
C53 C52 H52A 119.8 . . ?
C51 C52 H52A 119.8 . . ?
C52 C53 C54 120.2(3) . . ?
C52 C53 H53A 119.9 . . ?
C54 C53 H53A 119.9 . . ?
C55 C54 C53 119.8(2) . . ?
C55 C54 H54A 120.1 . . ?
C53 C54 H54A 120.1 . . ?
C54 C55 C56 120.3(3) . . ?
C54 C55 H55A 119.9 . . ?
C56 C55 H55A 119.9 . . ?
C51 C56 C55 120.0(2) . . ?
C51 C56 H56A 120.0 . . ?
C55 C56 H56A 120.0 . . ?
N5 C57 C58 113.31(13) . . ?
N5 C57 H57A 108.9 . . ?
C58 C57 H57A 108.9 . . ?
N5 C57 H57B 108.9 . . ?
C58 C57 H57B 108.9 . . ?
H57A C57 H57B 107.7 . . ?
C63 C58 C59 119.47(16) . . ?
C63 C58 C57 121.53(15) . . ?
C59 C58 C57 118.96(15) . . ?
C60 C59 C58 120.09(17) . . ?
C60 C59 H59A 120.0 . . ?
C58 C59 H59A 120.0 . . ?
C61 C60 C59 120.00(17) . . ?
C61 C60 H60A 120.0 . . ?
C59 C60 H60A 120.0 . . ?
C60 C61 C62 120.25(18) . . ?
C60 C61 H61A 119.9 . . ?
C62 C61 H61A 119.9 . . ?
C63 C62 C61 119.89(19) . . ?
C63 C62 H62A 120.1 . . ?
C61 C62 H62A 120.1 . . ?
C62 C63 C58 120.30(17) . . ?
C62 C63 H63A 119.9 . . ?
C58 C63 H63A 119.9 . . ?
N5 C64 C65 113.43(14) . . ?
N5 C64 H64A 108.9 . . ?
C65 C64 H64A 108.9 . . ?
N5 C64 H64B 108.9 . . ?
C65 C64 H64B 108.9 . . ?
H64A C64 H64B 107.7 . . ?
C70 C65 C66 119.01(17) . . ?
C70 C65 C64 120.02(15) . . ?
C66 C65 C64 120.95(16) . . ?
C67 C66 C65 120.22(18) . . ?
C67 C66 H66A 119.9 . . ?
C65 C66 H66A 119.9 . . ?
C68 C67 C66 120.40(18) . . ?
C68 C67 H67A 119.8 . . ?
C66 C67 H67A 119.8 . . ?
C67 C68 C69 119.64(18) . . ?
C67 C68 H68A 120.2 . . ?
C69 C68 H68A 120.2 . . ?
C70 C69 C68 120.09(19) . . ?
C70 C69 H69A 120.0 . . ?
C68 C69 H69A 120.0 . . ?
C69 C70 C65 120.62(18) . . ?
C69 C70 H70A 119.7 . . ?
C65 C70 H70A 119.7 . . ?

loop_
_geom_bond_atom_site_label_1
_geom_bond_atom_site_label_2
_geom_bond_distance
_geom_bond_site_symmetry_2
_geom_bond_publ_flag
N1 C1 1.351(2) . ?
N1 C2 1.459(2) . ?
N1 H1A 0.8800 . ?
N2 C10 1.354(2) . ?
N2 C9 1.459(2) . ?
N2 H2A 0.8800 . ?
N3 C17 1.347(2) . ?
N3 C18 1.450(2) . ?
N3 H3A 0.8800 . ?
N4 C26 1.348(2) . ?
N4 C25 1.459(2) . ?
N4 H4A 0.8800 . ?
O1 C1 1.229(2) . ?
O2 C10 1.227(2) . ?
O3 C17 1.230(2) . ?
O4 C26 1.235(2) . ?
C1 C29 1.506(3) . ?
C2 C3 1.517(2) . ?
C2 H2B 0.9900 . ?
C2 H2C 0.9900 . ?
C3 C4 1.390(3) . ?
C3 C8 1.394(3) . ?
C4 C5 1.395(2) . ?
C4 H4B 0.9500 . ?
C5 C6 1.384(3) . ?
C5 H5A 0.9500 . ?
C6 C7 1.399(3) . ?
C6 C9 1.519(2) . ?
C7 C8 1.385(3) . ?
C7 H7A 0.9500 . ?
C8 H8A 0.9500 . ?
C9 H9A 0.9900 . ?
C9 H9B 0.9900 . ?
C10 C11 1.505(2) . ?
C11 C12 1.388(2) . ?
C11 C16 1.394(2) . ?
C12 C13 1.396(2) . ?
C12 H12A 0.9500 . ?
C13 C14 1.388(2) . ?
C13 C17 1.502(3) . ?
C14 C15 1.384(3) . ?
C14 H14A 0.9500 . ?
C15 C16 1.386(3) . ?
C15 H15A 0.9500 . ?
C16 H16A 0.9500 . ?
C18 C19 1.521(2) . ?
C18 H18A 0.9900 . ?
C18 H18B 0.9900 . ?
C19 C20 1.387(3) . ?
C19 C24 1.395(3) . ?
C20 C21 1.392(3) . ?
C20 H20A 0.9500 . ?
C21 C22 1.388(3) . ?
C21 H21A 0.9500 . ?
C22 C23 1.391(3) . ?
C22 C25 1.511(3) . ?
C23 C24 1.383(3) . ?
C23 H23A 0.9500 . ?
C24 H24A 0.9500 . ?
C25 H25A 0.9900 . ?
C25 H25B 0.9900 . ?
C26 C27 1.503(3) . ?
C27 C28 1.393(2) . ?
C27 C32 1.397(2) . ?
C28 C29 1.388(2) . ?
C28 H28A 0.9500 . ?
C29 C30 1.396(2) . ?
C30 C31 1.387(3) . ?
C30 H30A 0.9500 . ?
C31 C32 1.384(3) . ?
C31 H31A 0.9500 . ?
C32 H32A 0.9500 . ?
N5 C34 1.308(2) . ?
N5 C57 1.479(2) . ?
N5 C64 1.486(2) . ?
N6 C40 1.378(2) . ?
N6 C50 1.460(2) . ?
N6 C43 1.465(2) . ?
O5 C33 1.242(2) . ?
O6 C35 1.2396(19) . ?
C33 C36 1.445(2) . ?
C33 C34 1.473(2) . ?
C34 C35 1.478(2) . ?
C35 C36 1.449(2) . ?
C36 C37 1.425(2) . ?
C37 C38 1.404(2) . ?
C37 C42 1.408(2) . ?
C38 C39 1.373(2) . ?
C38 H38A 0.9500 . ?
C39 C40 1.414(2) . ?
C39 H39A 0.9500 . ?
C40 C41 1.417(2) . ?
C41 C42 1.376(2) . ?
C41 H41A 0.9500 . ?
C42 H42A 0.9500 . ?
C43 C44 1.516(3) . ?
C43 H43A 0.9900 . ?
C43 H43B 0.9900 . ?
C44 C45 1.388(3) . ?
C44 C49 1.389(3) . ?
C45 C46 1.387(3) . ?
C45 H45A 0.9500 . ?
C46 C47 1.384(3) . ?
C46 H46A 0.9500 . ?
C47 C48 1.367(4) . ?
C47 H47A 0.9500 . ?
C48 C49 1.394(3) . ?
C48 H48A 0.9500 . ?
C49 H49A 0.9500 . ?
C50 C51 1.511(2) . ?
C50 H50A 0.9900 . ?
C50 H50B 0.9900 . ?
C51 C52 1.385(3) . ?
C51 C56 1.388(3) . ?
C52 C53 1.381(3) . ?
C52 H52A 0.9500 . ?
C53 C54 1.381(4) . ?
C53 H53A 0.9500 . ?
C54 C55 1.378(4) . ?
C54 H54A 0.9500 . ?
C55 C56 1.389(3) . ?
C55 H55A 0.9500 . ?
C56 H56A 0.9500 . ?
C57 C58 1.511(2) . ?
C57 H57A 0.9900 . ?
C57 H57B 0.9900 . ?
C58 C63 1.389(2) . ?
C58 C59 1.393(2) . ?
C59 C60 1.388(3) . ?
C59 H59A 0.9500 . ?
C60 C61 1.376(3) . ?
C60 H60A 0.9500 . ?
C61 C62 1.391(3) . ?
C61 H61A 0.9500 . ?
C62 C63 1.381(3) . ?
C62 H62A 0.9500 . ?
C63 H63A 0.9500 . ?
C64 C65 1.512(2) . ?
C64 H64A 0.9900 . ?
C64 H64B 0.9900 . ?
C65 C70 1.386(3) . ?
C65 C66 1.396(2) . ?
C66 C67 1.387(3) . ?
C66 H66A 0.9500 . ?
C67 C68 1.380(3) . ?
C67 H67A 0.9500 . ?
C68 C69 1.390(3) . ?
C68 H68A 0.9500 . ?
C69 C70 1.386(3) . ?
C69 H69A 0.9500 . ?
C70 H70A 0.9500 . ?

loop_
_geom_hbond_atom_site_label_D
_geom_hbond_atom_site_label_H
_geom_hbond_distance_DH
_geom_hbond_distance_HA
_geom_hbond_angle_DHA
_geom_hbond_distance_DA
_geom_hbond_atom_site_label_A
_geom_hbond_site_symmetry_A
_geom_hbond_publ_flag
N1 H1A 0.880 2.172 165.81 3.032(2) O5 1_555 y
N2 H2A 0.880 2.183 164.03 3.0389(19) O6 1_555 y
N3 H3A 0.880 2.163 163.90 3.018(2) O6 1_555 y
N4 H4A 0.880 2.148 164.04 3.004(2) O5 1_555 y
